data_1100602
loop_
_publ_author_name
'Harms, Klaus'
'Merle, Jan'
'Maichle-M\"ossmer, C\"acili\"a'
'Massa, Werner'
'Krieger, Matthias'

_publ_section_title
;
 Heterocubane Phosphoraniminato Complexes of Cadmium
;
_journal_coden_ASTM INOCAJ
_journal_issue 5
_journal_name_full 'Inorganic Chemistry'
_journal_page_first 1099
_journal_page_last 1104
_journal_paper_doi 10.1021/ic9710364
_journal_volume 37
_journal_year 1998
_chemical_formula_sum 'C45 H84 Cd4 I4 N4 P4'
_chemical_formula_weight 1762.24
_space_group_IT_number 160
_symmetry_cell_setting rhombohedral
_symmetry_space_group_name_Hall 'R 3 -2"'
_symmetry_space_group_name_H-M 'R 3 m :H'
_atom_sites_solution_hydrogens geom
_atom_sites_solution_primary direct
_atom_sites_solution_secondary difmap
_cell_angle_alpha 90
_cell_angle_beta 90
_cell_angle_gamma 120
_cell_formula_units_Z 3
_cell_length_a 17.842(2)
_cell_length_b 17.842(2)
_cell_length_c 17.290(3)
_cell_measurement_reflns_used 32
_cell_measurement_temperature 223(2)
_cell_measurement_theta_max 12.49
_cell_measurement_theta_min 5.32
_cell_volume 4766.6(11)
_diffrn_ambient_temperature 223(2)
_diffrn_radiation_wavelength 0.71073
_exptl_absorpt_coefficient_mu 3.394
_exptl_absorpt_correction_T_max 0.4291
_exptl_absorpt_correction_T_min 0.2353
_exptl_absorpt_correction_type empirical
_refine_ls_abs_structure_details 'Flack H D (1983), Acta Cryst. A39, 876-881'
_refine_ls_abs_structure_Flack -0.06(6)
_refine_ls_extinction_coef 0.00152(9)
_refine_ls_extinction_expression Fc^*^=kFc[1+0.001xFc^2^\l^3^/sin(2\q)]^-1/4^
_refine_ls_extinction_method SHELXL
_refine_ls_goodness_of_fit_ref 1.177
_refine_ls_hydrogen_treatment mixed
_refine_ls_matrix_type full
_refine_ls_number_parameters 143
_refine_ls_number_reflns 2066
_refine_ls_number_restraints 1
_refine_ls_restrained_S_all 1.177
_refine_ls_R_factor_all 0.0400
_refine_ls_R_factor_gt 0.0398
_refine_ls_shift/su_max 0.001
_refine_ls_shift/su_mean 0.000
_refine_ls_structure_factor_coef Fsqd
_refine_ls_weighting_details 'w=1/[\s^2^(Fo^2^)+(0.0403P)^2^+26.3894P] where P=(Fo^2^+2Fc^2^)/3'
_refine_ls_weighting_scheme calc
_refine_ls_wR_factor_gt 0.0971
_refine_ls_wR_factor_ref 0.0972
_cod_depositor_comments
;
The following automatic conversions were performed:

'_refine_ls_weighting_scheme' value 'calc
w=1/[\s^2^(Fo^2^)+(0.0403P)^2^+26.3894P] where P=(Fo^2^+2Fc^2^)/3'
was changed to 'calc'. New tag '_refine_ls_weighting_details' was
created. The value of the new tag was set to
'w=1/[\s^2^(Fo^2^)+(0.0403P)^2^+26.3894P] where P=(Fo^2^+2Fc^2^)/3'.

Automatic conversion script
Id: cif_fix_values 3143 2015-03-26 13:38:13Z robertas 
;
_cod_original_sg_symbol_H-M 'R 3 m'
_cod_database_code 1100602

loop_
_symmetry_equiv_pos_site_id
_symmetry_equiv_pos_as_xyz
1 x,y,z
2 -y,x-y,z
3 -x+y,-x,z
4 -y,-x,z
5 -x+y,y,z
6 x,x-y,z
7 -1/3+x,1/3+y,1/3+z
8 -1/3-y,1/3+x-y,1/3+z
9 -1/3-x+y,1/3-x,1/3+z
10 -1/3-y,1/3-x,1/3+z
11 -1/3-x+y,1/3+y,1/3+z
12 -1/3+x,1/3+x-y,1/3+z
13 1/3+x,-1/3+y,-1/3+z
14 1/3-y,-1/3+x-y,-1/3+z
15 1/3-x+y,-1/3-x,-1/3+z
16 1/3-y,-1/3-x,-1/3+z
17 1/3-x+y,-1/3+y,-1/3+z
18 1/3+x,-1/3+x-y,-1/3+z

loop_
_atom_site_label
_atom_site_type_symbol
_atom_site_fract_x
_atom_site_fract_y
_atom_site_fract_z
_atom_site_U_iso_or_equiv
_atom_site_adp_type
_atom_site_occupancy
_atom_site_calc_flag
_atom_site_refinement_flags
_atom_site_disorder_assembly
_atom_site_disorder_group
Cd1 Cd 1.39329(2) 0.60671(2) 0.18395(3) 0.0309(2) Uani 1 d S . .
Cd2 Cd 1.3333 0.6667 0.02899(6) 0.0331(3) Uani 1 d S . .
I1 I 1.47444(3) 0.52556(3) 0.23698(6) 0.0780(4) Uani 1 d S . .
I2 I 1.3333 0.6667 -0.12704(7) 0.0641(5) Uani 1 d S . .
P1 P 1.22483(9) 0.44966(18) 0.07923(15) 0.0381(6) Uani 1 d S . .
P2 P 1.3333 0.6667 0.3515(2) 0.0321(9) Uani 1 d S . .
N1 N 1.2742(2) 0.5484(5) 0.1075(6) 0.0311(16) Uani 1 d S . .
N2 N 1.3333 0.6667 0.2594(8) 0.034(3) Uani 1 d S . .
C11 C 1.1522(15) 0.4257(14) -0.0005(11) 0.051(4) Uani 0.50 d P . .
H11A H 1.1412 0.3725 -0.0242 0.061 Uiso 0.50 d PR . .
H11B H 1.1795 0.4708 -0.0384 0.061 Uiso 0.50 d PR . .
C12 C 1.0636(16) 0.4184(13) 0.0224(15) 0.061(5) Uani 0.50 d P . .
H12A H 1.0276 0.4059 -0.0225 0.091 Uiso 0.50 d PR . .
H12B H 1.0351 0.3725 0.0594 0.091 Uiso 0.50 d PR . .
H12C H 1.0738 0.4719 0.0450 0.091 Uiso 0.50 d PR . .
C13 C 1.3006(15) 0.4147(13) 0.0423(18) 0.063(6) Uani 0.50 d P . .
H13A H 1.2678 0.3551 0.0269 0.075 Uiso 0.50 d PR . .
H13B H 1.3373 0.4183 0.0844 0.075 Uiso 0.50 d PR . .
C14 C 1.3523(18) 0.4622(19) -0.0216(19) 0.090(9) Uani 0.50 d P . .
H14A H 1.3894 0.4400 -0.0360 0.135 Uiso 0.50 d PR . .
H14B H 1.3164 0.4578 -0.0647 0.135 Uiso 0.50 d PR . .
H14C H 1.3868 0.5218 -0.0066 0.135 Uiso 0.50 d PR . .
C15 C 1.2068(10) 0.3740(10) 0.1584(9) 0.045(5) Uani 0.50 d P . .
H15A H 1.1728 0.3818 0.1972 0.054 Uiso 0.50 d PR . .
H15B H 1.2620 0.3903 0.1811 0.054 Uiso 0.50 d PR . .
C16 C 1.1624(13) 0.2791(11) 0.1386(11) 0.058(6) Uani 0.50 d P . .
H16A H 1.1568 0.2465 0.1846 0.086 Uiso 0.50 d PR . .
H16B H 1.1060 0.2608 0.1176 0.086 Uiso 0.50 d PR . .
H16C H 1.1965 0.2695 0.1012 0.086 Uiso 0.50 d PR . .
C21 C 1.2467(12) 0.6820(15) 0.3935(9) 0.055(5) Uani 0.50 d P . .
H21A H 1.2541 0.6871 0.4486 0.066 Uiso 0.50 d PR . .
H21B H 1.1919 0.6312 0.3832 0.066 Uiso 0.50 d PR . .
C22 C 1.2426(5) 0.7574(5) 0.3663(8) 0.063(4) Uani 1 d S . .
H22A H 1.1960 0.7610 0.3910 0.094 Uiso 0.50 d PR . .
H22B H 1.2963 0.8096 0.3776 0.094 Uiso 0.50 d PR . .
H22C H 1.2333 0.7530 0.3114 0.094 Uiso 0.50 d PR . .
C100 C 1.0369(17) 0.5185(8) 0.5005(16) 0.17(2) Uani 1 d S . .
C200 C 1.0721(18) 0.6014(14) 0.530(2) 0.166(13) Uani 1 d . . .
H20A H 1.0444 0.6346 0.5197 0.199 Uiso 1 d R . .
C300 C 1.1400(17) 0.6364(12) 0.5806(16) 0.150(12) Uani 1 d . . .
H30A H 1.1616 0.6959 0.5942 0.180 Uiso 1 d R . .
C400 C 1.170(3) 0.5849(13) 0.605(2) 0.168(18) Uani 1 d S . .
H40A H 1.2172 0.6086 0.6407 0.202 Uiso 1 d SR . .
C700 C 0.971(4) 0.4857(19) 0.454(2) 0.37(6) Uani 1 d S . .
H70B H 0.9592 0.5305 0.4377 0.548 Uiso 0.50 calc PR . .
H70C H 0.9213 0.4402 0.4803 0.548 Uiso 0.50 calc PR . .
H70D H 0.9847 0.4619 0.4090 0.548 Uiso 0.50 calc PR . .

loop_
_atom_site_aniso_label
_atom_site_aniso_U_11
_atom_site_aniso_U_22
_atom_site_aniso_U_33
_atom_site_aniso_U_23
_atom_site_aniso_U_13
_atom_site_aniso_U_12
Cd1 0.0339(3) 0.0339(3) 0.0295(3) 0.00030(14) -0.00030(14) 0.0206(3)
Cd2 0.0377(4) 0.0377(4) 0.0239(5) 0.000 0.000 0.0189(2)
I1 0.1104(8) 0.1104(8) 0.0660(6) 0.0062(2) -0.0062(2) 0.0947(8)
I2 0.0826(7) 0.0826(7) 0.0270(6) 0.000 0.000 0.0413(4)
P1 0.0471(12) 0.0281(13) 0.0328(12) -0.0037(10) -0.0019(5) 0.0141(6)
P2 0.0367(14) 0.0367(14) 0.0228(19) 0.000 0.000 0.0184(7)
N1 0.031(3) 0.027(4) 0.034(3) -0.003(4) -0.0013(18) 0.013(2)
N2 0.041(5) 0.041(5) 0.021(6) 0.000 0.000 0.020(3)
C11 0.058(11) 0.060(13) 0.037(7) -0.005(8) -0.003(9) 0.031(10)
C12 0.043(11) 0.047(11) 0.074(12) 0.000(10) 0.005(10) 0.009(10)
C13 0.045(11) 0.044(11) 0.104(19) -0.039(12) -0.004(11) 0.026(8)
C14 0.083(18) 0.085(18) 0.13(2) -0.033(18) 0.011(16) 0.059(15)
C15 0.051(12) 0.037(7) 0.043(7) -0.004(6) 0.004(6) 0.019(6)
C16 0.071(14) 0.041(8) 0.062(9) -0.009(7) -0.006(8) 0.029(8)
C21 0.046(9) 0.072(12) 0.028(7) -0.003(8) 0.001(6) 0.015(8)
C22 0.079(8) 0.079(8) 0.049(7) 0.000(3) 0.000(3) 0.054(9)
C100 0.054(12) 0.28(5) 0.083(15) 0.012(6) 0.023(11) 0.027(6)
C200 0.103(15) 0.072(12) 0.29(4) 0.022(18) -0.01(2) 0.019(12)
C300 0.17(2) 0.075(11) 0.24(3) 0.061(15) 0.12(2) 0.088(14)
C400 0.18(4) 0.14(2) 0.20(4) 0.063(16) 0.13(3) 0.088(18)
C700 0.23(6) 0.61(14) 0.14(4) 0.06(2) 0.13(5) 0.11(3)

loop_
_atom_type_symbol
_atom_type_radius_bond
C 0.68
H 0.23
Cd 1.40
I 1.40
N 0.68
P 1.05

loop_
_geom_angle_atom_site_label_1
_geom_angle_atom_site_label_2
_geom_angle_atom_site_label_3
_geom_angle
_geom_angle_site_symmetry_1
_geom_angle_site_symmetry_3
_geom_angle_publ_flag
N2 Cd1 N1 89.8(2) . . ?
N2 Cd1 N1 89.8(2) . 2_755 ?
N1 Cd1 N1 88.6(4) . 2_755 ?
N2 Cd1 I1 124.8(3) . . ?
N1 Cd1 I1 126.12(17) . . ?
N1 Cd1 I1 126.12(17) 2_755 . ?
N2 Cd1 Cd1 44.9(2) . 3_775 ?
N1 Cd1 Cd1 44.91(16) . 3_775 ?
N1 Cd1 Cd1 89.45(17) 2_755 3_775 ?
I1 Cd1 Cd1 144.427(14) . 3_775 ?
N2 Cd1 Cd1 44.9(2) . 2_755 ?
N1 Cd1 Cd1 89.46(17) . 2_755 ?
N1 Cd1 Cd1 44.91(16) 2_755 2_755 ?
I1 Cd1 Cd1 144.427(14) . 2_755 ?
Cd1 Cd1 Cd1 60.0 3_775 2_755 ?
N2 Cd1 Cd2 90.5(3) . . ?
N1 Cd1 Cd2 44.3(2) . . ?
N1 Cd1 Cd2 44.3(2) 2_755 . ?
I1 Cd1 Cd2 144.75(3) . . ?
Cd1 Cd1 Cd2 60.490(13) 3_775 . ?
Cd1 Cd1 Cd2 60.490(13) 2_755 . ?
N1 Cd2 N1 88.1(3) 3_775 2_755 ?
N1 Cd2 N1 88.1(3) 3_775 . ?
N1 Cd2 N1 88.1(3) 2_755 . ?
N1 Cd2 I2 126.6(2) 3_775 . ?
N1 Cd2 I2 126.6(2) 2_755 . ?
N1 Cd2 I2 126.6(2) . . ?
N1 Cd2 Cd1 44.05(16) 3_775 3_775 ?
N1 Cd2 Cd1 88.1(2) 2_755 3_775 ?
N1 Cd2 Cd1 44.05(16) . 3_775 ?
I2 Cd2 Cd1 145.335(16) . 3_775 ?
N1 Cd2 Cd1 44.05(16) 3_775 2_755 ?
N1 Cd2 Cd1 44.05(16) 2_755 2_755 ?
N1 Cd2 Cd1 88.1(2) . 2_755 ?
I2 Cd2 Cd1 145.334(16) . 2_755 ?
Cd1 Cd2 Cd1 59.02(3) 3_775 2_755 ?
N1 Cd2 Cd1 88.1(2) 3_775 . ?
N1 Cd2 Cd1 44.05(16) 2_755 . ?
N1 Cd2 Cd1 44.05(16) . . ?
I2 Cd2 Cd1 145.335(16) . . ?
Cd1 Cd2 Cd1 59.02(3) 3_775 . ?
Cd1 Cd2 Cd1 59.02(3) 2_755 . ?
N1 P1 C11 115.6(7) . . ?
N1 P1 C11 115.6(7) . 5_755 ?
C11 P1 C11 74.3(15) . 5_755 ?
N1 P1 C15 112.3(6) . 5_755 ?
C11 P1 C15 109.1(9) . 5_755 ?
C11 P1 C15 124.0(9) 5_755 5_755 ?
N1 P1 C15 112.3(6) . . ?
C11 P1 C15 124.0(9) . . ?
C11 P1 C15 109.1(9) 5_755 . ?
C15 P1 C15 22.2(10) 5_755 . ?
N1 P1 C13 112.4(6) . . ?
C11 P1 C13 102.5(14) . . ?
C11 P1 C13 30.3(10) 5_755 . ?
C15 P1 C13 104.1(11) 5_755 . ?
C15 P1 C13 84.2(11) . . ?
N1 P1 C13 112.4(6) . 5_755 ?
C11 P1 C13 30.3(10) . 5_755 ?
C11 P1 C13 102.5(14) 5_755 5_755 ?
C15 P1 C13 84.2(11) 5_755 5_755 ?
C15 P1 C13 104.1(11) . 5_755 ?
C13 P1 C13 126.6(15) . 5_755 ?
N2 P2 C21 113.1(5) . . ?
N2 P2 C21 113.1(5) . 4_775 ?
C21 P2 C21 40.3(14) . 4_775 ?
N2 P2 C21 113.1(5) . 6 ?
C21 P2 C21 69.0(14) . 6 ?
C21 P2 C21 105.6(6) 4_775 6 ?
N2 P2 C21 113.1(5) . 3_775 ?
C21 P2 C21 105.6(6) . 3_775 ?
C21 P2 C21 69.0(14) 4_775 3_775 ?
C21 P2 C21 131.2(10) 6 3_775 ?
N2 P2 C21 113.1(5) . 2_755 ?
C21 P2 C21 105.6(6) . 2_755 ?
C21 P2 C21 131.2(10) 4_775 2_755 ?
C21 P2 C21 40.3(14) 6 2_755 ?
C21 P2 C21 105.6(6) 3_775 2_755 ?
N2 P2 C21 113.1(5) . 5_755 ?
C21 P2 C21 131.2(10) . 5_755 ?
C21 P2 C21 105.6(6) 4_775 5_755 ?
C21 P2 C21 105.6(6) 6 5_755 ?
C21 P2 C21 40.3(14) 3_775 5_755 ?
C21 P2 C21 69.0(14) 2_755 5_755 ?
P1 N1 Cd1 123.9(3) . . ?
P1 N1 Cd1 123.9(3) . 3_775 ?
Cd1 N1 Cd1 90.2(3) . 3_775 ?
P1 N1 Cd2 125.6(5) . . ?
Cd1 N1 Cd2 91.6(2) . . ?
Cd1 N1 Cd2 91.6(2) 3_775 . ?
P2 N2 Cd1 125.1(3) . 3_775 ?
P2 N2 Cd1 125.1(3) . 2_755 ?
Cd1 N2 Cd1 90.2(4) 3_775 2_755 ?
P2 N2 Cd1 125.1(3) . . ?
Cd1 N2 Cd1 90.2(4) 3_775 . ?
Cd1 N2 Cd1 90.2(4) 2_755 . ?
C13 C11 C14 78(3) 5_755 5_755 ?
C13 C11 C12 37(2) 5_755 . ?
C14 C11 C12 44.3(18) 5_755 . ?
C13 C11 P1 79.0(17) 5_755 . ?
C14 C11 P1 129.9(19) 5_755 . ?
C12 C11 P1 113.8(16) . . ?
C13 C12 C14 84(3) 5_755 5_755 ?
C13 C12 C11 36(2) 5_755 . ?
C14 C12 C11 53.3(19) 5_755 . ?
C11 C13 C12 107(4) 5_755 5_755 ?
C11 C13 C14 61(3) 5_755 . ?
C12 C13 C14 51(2) 5_755 . ?
C11 C13 P1 70.7(17) 5_755 . ?
C12 C13 P1 160(2) 5_755 . ?
C14 C13 P1 116(2) . . ?
C12 C14 C11 82(3) 5_755 5_755 ?
C12 C14 C13 44(2) 5_755 . ?
C11 C14 C13 41.3(15) 5_755 . ?
C15 C15 C16 92.1(9) 5_755 . ?
C15 C15 C16 63.2(9) 5_755 5_755 ?
C16 C15 C16 28.9(14) . 5_755 ?
C15 C15 P1 78.9(5) 5_755 . ?
C16 C15 P1 117.2(11) . . ?
C16 C15 P1 108.4(11) 5_755 . ?
C16 C16 C15 87.9(9) 5_755 . ?
C16 C16 C15 63.2(9) 5_755 5_755 ?
C15 C16 C15 24.7(11) . 5_755 ?
C21 C21 C22 64.2(8) 4_775 . ?
C21 C21 P2 69.9(7) 4_775 . ?
C22 C21 P2 116.1(11) . . ?
C21 C22 C21 51.6(16) 4_775 . ?
C700 C100 C200 122.6(16) . 6 ?
C700 C100 C200 122.6(16) . . ?
C200 C100 C200 114(3) 6 . ?
C300 C200 C100 123(3) . . ?
C400 C300 C200 117(3) . . ?
C300 C400 C300 125(5) . 6 ?

loop_
_geom_bond_atom_site_label_1
_geom_bond_atom_site_label_2
_geom_bond_distance
_geom_bond_site_symmetry_2
_geom_bond_publ_flag
Cd1 N2 2.266(8) . ?
Cd1 N1 2.266(6) . ?
Cd1 N1 2.266(6) 2_755 ?
Cd1 I1 2.6703(11) . ?
Cd1 Cd1 3.2093(12) 3_775 ?
Cd1 Cd1 3.2094(12) 2_755 ?
Cd1 Cd2 3.2577(12) . ?
Cd2 N1 2.277(8) 3_775 ?
Cd2 N1 2.277(9) 2_755 ?
Cd2 N1 2.277(8) . ?
Cd2 I2 2.6977(17) . ?
Cd2 Cd1 3.2577(12) 3_775 ?
Cd2 Cd1 3.2577(12) 2_755 ?
P1 N1 1.602(8) . ?
P1 C11 1.791(18) . ?
P1 C11 1.791(18) 5_755 ?
P1 C15 1.835(16) 5_755 ?
P1 C15 1.835(16) . ?
P1 C13 1.86(2) . ?
P1 C13 1.86(2) 5_755 ?
P2 N2 1.593(14) . ?
P2 C21 1.85(2) . ?
P2 C21 1.85(2) 4_775 ?
P2 C21 1.85(2) 6 ?
P2 C21 1.85(2) 3_775 ?
P2 C21 1.85(2) 2_755 ?
P2 C21 1.85(2) 5_755 ?
N1 Cd1 2.266(6) 3_775 ?
N2 Cd1 2.266(8) 3_775 ?
N2 Cd1 2.266(8) 2_755 ?
C11 C13 0.96(3) 5_755 ?
C11 C14 1.27(3) 5_755 ?
C11 C12 1.57(3) . ?
C12 C13 1.00(3) 5_755 ?
C12 C14 1.11(4) 5_755 ?
C13 C11 0.96(3) 5_755 ?
C13 C12 1.00(3) 5_755 ?
C13 C14 1.42(4) . ?
C14 C12 1.11(4) 5_755 ?
C14 C11 1.27(3) 5_755 ?
C15 C15 0.71(3) 5_755 ?
C15 C16 1.51(2) . ?
C15 C16 1.69(2) 5_755 ?
C16 C16 0.81(4) 5_755 ?
C16 C15 1.69(2) 5_755 ?
C21 C21 1.27(4) 4_775 ?
C21 C22 1.46(3) . ?
C22 C21 1.46(3) 4_775 ?
C100 C700 1.29(6) . ?
C100 C200 1.39(3) 6 ?
C100 C200 1.39(3) . ?
C200 C300 1.36(4) . ?
C300 C400 1.34(3) . ?
C400 C300 1.34(3) 6 ?
